data_1570786
loop_
_publ_author_name
'Sievers, Robin'
'Reimann, Marc'
'Kub, Nico G.'
'Rupf, Susanne M.'
'Kaupp, Martin'
'Malischewski, Moritz'

_publ_section_title
;
 Synthesis and structural characterization of stable coinage metal (Cu,
 Ag, Au) cyclopentadienyl complexes.
;
_journal_issue 8
_journal_name_full 'Chemical science'
_journal_page_first 2990
_journal_page_last 2995
_journal_paper_doi 10.1039/d3sc06299f
_journal_volume 15
_journal_year 2024
_chemical_formula_moiety 'C22 H27 Ag F15 P'
_chemical_formula_sum 'C22 H27 Ag F15 P'
_chemical_formula_weight 715.27
_space_group_crystal_system triclinic
_space_group_IT_number 2
_space_group_name_Hall '-P 1'
_space_group_name_H-M_alt 'P -1'
_atom_sites_solution_hydrogens geom
_atom_sites_solution_primary dual
_audit_creation_date 2023-11-20
_audit_creation_method
;
Olex2 1.5
(compiled 2023.08.17 svn.r577a77a9 for OlexSys, GUI svn.r6817)
;
_audit_update_record
;
2023-11-22 deposited with the CCDC.	2024-01-16 downloaded from the CCDC.
;
_cell_angle_alpha 90.169(3)
_cell_angle_beta 90.230(3)
_cell_angle_gamma 116.097(3)
_cell_formula_units_Z 2
_cell_length_a 9.4791(8)
_cell_length_b 10.7301(9)
_cell_length_c 14.7059(13)
_cell_measurement_reflns_used 9863
_cell_measurement_temperature 105
_cell_measurement_theta_max 28.373
_cell_measurement_theta_min 2.393
_cell_volume 1343.2(2)
_computing_cell_refinement 'SAINT V8.38A (Bruker, 2018)'
_computing_data_reduction 'SAINT V8.38A (Bruker, 2018)'
_computing_molecular_graphics 'Olex2 1.5 (Dolomanov et al., 2009)'
_computing_publication_material 'Olex2 1.5 (Dolomanov et al., 2009)'
_computing_structure_refinement 'XL  (Sheldrick, 2008)'
_computing_structure_solution 'SHELXT 2014/5 (Sheldrick, 2014)'
_diffrn_ambient_temperature 105
_diffrn_measured_fraction_theta_full 0.999
_diffrn_measured_fraction_theta_max 0.981
_diffrn_measurement_device_type 'Bruker APEX-II CCD'
_diffrn_measurement_method '\f and \w scans'
_diffrn_radiation_type MoK\a
_diffrn_radiation_wavelength 0.71073
_diffrn_reflns_av_R_equivalents 0.0498
_diffrn_reflns_av_unetI/netI 0.0461
_diffrn_reflns_Laue_measured_fraction_full 0.999
_diffrn_reflns_Laue_measured_fraction_max 0.981
_diffrn_reflns_limit_h_max 12
_diffrn_reflns_limit_h_min -12
_diffrn_reflns_limit_k_max 13
_diffrn_reflns_limit_k_min -14
_diffrn_reflns_limit_l_max 19
_diffrn_reflns_limit_l_min -19
_diffrn_reflns_number 25494
_diffrn_reflns_point_group_measured_fraction_full 0.999
_diffrn_reflns_point_group_measured_fraction_max 0.981
_diffrn_reflns_theta_full 25.242
_diffrn_reflns_theta_max 28.437
_diffrn_reflns_theta_min 2.393
_diffrn_source_current 1.0
_diffrn_source_power 0.05
_diffrn_source_voltage 50.0
_diffrn_standards_number 0
_exptl_absorpt_coefficient_mu 0.925
_exptl_absorpt_correction_T_max 0.7457
_exptl_absorpt_correction_T_min 0.6278
_exptl_absorpt_correction_type multi-scan
_exptl_absorpt_process_details
;
SADABS-2016/2 (Bruker,2016/2) was used for absorption correction.
wR2(int) was 0.1276 before and 0.0750 after correction.
The Ratio of minimum to maximum transmission is 0.8419.
The \l/2 correction factor is Not present.
;
_exptl_crystal_colour colourless
_exptl_crystal_colour_primary colourless
_exptl_crystal_density_diffrn 1.768
_exptl_crystal_description block
_exptl_crystal_F_000 712
_exptl_crystal_size_max 0.1
_exptl_crystal_size_mid 0.1
_exptl_crystal_size_min 0.1
_refine_diff_density_max 0.971
_refine_diff_density_min -1.017
_refine_diff_density_rms 0.087
_refine_ls_extinction_method none
_refine_ls_goodness_of_fit_ref 1.082
_refine_ls_hydrogen_treatment constr
_refine_ls_matrix_type full
_refine_ls_number_parameters 362
_refine_ls_number_reflns 6637
_refine_ls_number_restraints 0
_refine_ls_restrained_S_all 1.082
_refine_ls_R_factor_all 0.0424
_refine_ls_R_factor_gt 0.0403
_refine_ls_shift/su_max 0.001
_refine_ls_shift/su_mean 0.000
_refine_ls_structure_factor_coef Fsqd
_refine_ls_weighting_details 'w=1/[\s^2^(Fo^2^)+(0.0672P)^2^+1.4803P] where P=(Fo^2^+2Fc^2^)/3'
_refine_ls_weighting_scheme calc
_refine_ls_wR_factor_gt 0.1148
_refine_ls_wR_factor_ref 0.1169
_reflns_Friedel_coverage 0.000
_reflns_number_gt 6361
_reflns_number_total 6637
_reflns_threshold_expression 'I > 2\s(I)'
_cod_data_source_file d3sc06299f3.cif
_cod_data_source_block p-1
_cod_depositor_comments 'Adding full bibliography for 1570785--1570787.cif.'
_cod_database_code 1570786
_shelx_shelxl_version_number 2016/6
_shelx_space_group_comment
;
The symmetry employed for this shelxl refinement is uniquely defined
by the following loop, which should always be used as a source of
symmetry information in preference to the above space-group names.
They are only intended as comments.
;
_shelx_estimated_absorpt_t_max 0.913
_shelx_estimated_absorpt_t_min 0.913
_olex2_refinement_description
;
1. Twinned data refinement
 Scales: 0.75295
 0.24705
2.a Idealised Me refined as rotating group:
 C21(H21A,H21B,H21C), C15(H15A,H15B,H15C), C18(H18A,H18B,H18C), C22(H22A,H22B,
 H22C), C16(H16A,H16B,H16C), C17(H17A,H17B,H17C), C14(H14A,H14B,H14C), C19(H19A,
 H19B,H19C), C20(H20A,H20B,H20C)
;
_olex2_submission_special_instructions 'No special instructions were received'

loop_
_space_group_symop_operation_xyz
'x, y, z'
'-x, -y, -z'

loop_
_atom_site_label
_atom_site_type_symbol
_atom_site_fract_x
_atom_site_fract_y
_atom_site_fract_z
_atom_site_U_iso_or_equiv
_atom_site_adp_type
_atom_site_occupancy
_atom_site_site_symmetry_order
_atom_site_calc_flag
_atom_site_refinement_flags_posn
_atom_site_refinement_flags_adp
_atom_site_refinement_flags_occupancy
_atom_site_disorder_assembly
_atom_site_disorder_group
Ag1 Ag 0.61373(4) 0.42914(3) 0.77377(2) 0.02221(8) Uani 1 1 d . . . . .
P1 P 0.69699(11) 0.67131(10) 0.76260(7) 0.01806(18) Uani 1 1 d . . . . .
F12 F 1.0184(3) 0.2377(3) 0.8469(2) 0.0420(7) Uani 1 1 d . . . . .
F11 F 1.0775(3) 0.4300(3) 0.7774(3) 0.0455(7) Uani 1 1 d . . . . .
F2 F 0.3142(3) 0.1756(3) 0.8370(2) 0.0413(7) Uani 1 1 d . . . . .
F10 F 1.0539(4) 0.2496(4) 0.7026(3) 0.0521(9) Uani 1 1 d . . . . .
F15 F 0.7423(4) 0.1562(3) 0.9701(2) 0.0375(6) Uani 1 1 d . . . . .
F4 F 0.3246(4) 0.1593(5) 0.6538(3) 0.0560(10) Uani 1 1 d . . . . .
F13 F 0.6494(4) 0.3069(4) 0.96336(18) 0.0408(7) Uani 1 1 d . . . . .
F3 F 0.3230(3) -0.0063(3) 0.7820(3) 0.0469(8) Uani 1 1 d . . . . .
F5 F 0.4950(4) 0.2865(4) 0.5625(2) 0.0461(8) Uani 1 1 d . . . . .
F6 F 0.4285(5) 0.0677(4) 0.5614(2) 0.0559(10) Uani 1 1 d . . . . .
F14 F 0.8925(4) 0.3691(3) 0.9382(2) 0.0402(7) Uani 1 1 d . . . . .
F1 F 0.4291(4) 0.0749(4) 0.9114(2) 0.0552(10) Uani 1 1 d . . . . .
F7 F 0.8572(4) 0.1435(4) 0.5605(2) 0.0457(8) Uani 1 1 d . . . . .
F8 F 0.7269(5) 0.2452(6) 0.5100(2) 0.0650(12) Uani 1 1 d . . . . .
F9 F 0.9517(4) 0.3651(4) 0.5741(3) 0.0520(9) Uani 1 1 d . . . . .
C21 C 0.5654(5) 0.8490(5) 0.6908(3) 0.0317(9) Uani 1 1 d . . . . .
H21A H 0.632167 0.918207 0.733208 0.048 Uiso 1 1 calc R U . . .
H21B H 0.471508 0.860196 0.680658 0.048 Uiso 1 1 calc R U . . .
H21C H 0.619660 0.859235 0.634293 0.048 Uiso 1 1 calc R U . . .
C3 C 0.8196(4) 0.2524(4) 0.7551(3) 0.0202(7) Uani 1 1 d . . . . .
C13 C 0.5220(4) 0.7042(4) 0.7295(3) 0.0231(7) Uani 1 1 d . . . . .
C1 C 0.5616(4) 0.1985(4) 0.7815(3) 0.0199(7) Uani 1 1 d . . . . .
C4 C 0.7119(4) 0.2353(4) 0.8239(3) 0.0199(7) Uani 1 1 d . . . . .
C12 C 0.7824(5) 0.7537(5) 0.8777(3) 0.0260(8) Uani 1 1 d . . . . .
C00O C 0.5845(5) 0.1993(4) 0.6855(3) 0.0203(7) Uani 1 1 d . . . . .
C2 C 0.7428(5) 0.2319(4) 0.6700(3) 0.0228(7) Uani 1 1 d . . . . .
C15 C 0.7729(6) 0.6889(6) 0.5776(3) 0.0382(11) Uani 1 1 d . . . . .
H15A H 0.710035 0.590241 0.578044 0.057 Uiso 1 1 calc R U . . .
H15B H 0.851864 0.712580 0.531578 0.057 Uiso 1 1 calc R U . . .
H15C H 0.707204 0.734070 0.564972 0.057 Uiso 1 1 calc R U . . .
C11 C 0.8521(5) 0.7368(5) 0.6708(3) 0.0257(8) Uani 1 1 d . . . . .
C8 C 0.8189(6) 0.2470(5) 0.5787(3) 0.0350(10) Uani 1 1 d . . . . .
C9 C 0.9915(5) 0.2927(5) 0.7710(4) 0.0320(8) Uani 1 1 d . . . . .
C18 C 0.8012(7) 0.9027(5) 0.8891(4) 0.0393(11) Uani 1 1 d . . . . .
H18A H 0.868859 0.960294 0.842382 0.059 Uiso 1 1 calc R U . . .
H18B H 0.846429 0.938076 0.947625 0.059 Uiso 1 1 calc R U . . .
H18C H 0.700222 0.902687 0.884267 0.059 Uiso 1 1 calc R U . . .
C22 C 0.4204(5) 0.5920(5) 0.6602(3) 0.0285(9) Uani 1 1 d . . . . .
H22A H 0.478992 0.602010 0.605427 0.043 Uiso 1 1 calc R U . . .
H22B H 0.327014 0.602479 0.646723 0.043 Uiso 1 1 calc R U . . .
H22C H 0.391934 0.501737 0.685449 0.043 Uiso 1 1 calc R U . . .
C16 C 0.9626(6) 0.6662(6) 0.6825(4) 0.0400(11) Uani 1 1 d . . . . .
H16A H 1.016624 0.693274 0.739851 0.060 Uiso 1 1 calc R U . . .
H16B H 1.037881 0.694375 0.634148 0.060 Uiso 1 1 calc R U . . .
H16C H 0.901926 0.567249 0.680769 0.060 Uiso 1 1 calc R U . . .
C10 C 0.7495(6) 0.2654(5) 0.9232(3) 0.0281(8) Uani 1 1 d . . . . .
C7 C 0.4589(6) 0.1753(5) 0.6150(3) 0.0337(10) Uani 1 1 d . . . . .
C6 C 0.4074(5) 0.1122(5) 0.8278(3) 0.0298(9) Uani 1 1 d . . . . .
C17 C 0.6761(6) 0.6609(5) 0.9526(3) 0.0321(9) Uani 1 1 d . . . . .
H17A H 0.574502 0.659947 0.948392 0.048 Uiso 1 1 calc R U . . .
H17B H 0.721858 0.696596 1.010996 0.048 Uiso 1 1 calc R U . . .
H17C H 0.665354 0.568245 0.945244 0.048 Uiso 1 1 calc R U . . .
C14 C 0.9505(5) 0.8947(6) 0.6714(4) 0.0398(12) Uani 1 1 d . . . . .
H14A H 0.882338 0.939078 0.665687 0.060 Uiso 1 1 calc R U . . .
H14B H 1.022408 0.921004 0.621390 0.060 Uiso 1 1 calc R U . . .
H14C H 1.008304 0.922863 0.727511 0.060 Uiso 1 1 calc R U . . .
C19 C 0.9433(6) 0.7546(6) 0.8929(4) 0.0396(11) Uani 1 1 d . . . . .
H19A H 0.933267 0.661974 0.886370 0.059 Uiso 1 1 calc R U . . .
H19B H 0.980841 0.788548 0.952992 0.059 Uiso 1 1 calc R U . . .
H19C H 1.016419 0.813772 0.848876 0.059 Uiso 1 1 calc R U . . .
C20 C 0.4175(5) 0.6838(5) 0.8136(3) 0.0319(9) Uani 1 1 d . . . . .
H20A H 0.398862 0.598036 0.842737 0.048 Uiso 1 1 calc R U . . .
H20B H 0.319060 0.681336 0.795031 0.048 Uiso 1 1 calc R U . . .
H20C H 0.469415 0.759370 0.855459 0.048 Uiso 1 1 calc R U . . .

loop_
_atom_site_aniso_label
_atom_site_aniso_U_11
_atom_site_aniso_U_22
_atom_site_aniso_U_33
_atom_site_aniso_U_23
_atom_site_aniso_U_13
_atom_site_aniso_U_12
Ag1 0.02709(13) 0.01786(13) 0.02460(13) 0.00004(12) 0.00059(12) 0.01255(10)
P1 0.0174(4) 0.0182(4) 0.0198(4) 0.0001(3) 0.0007(3) 0.0090(4)
F12 0.0280(13) 0.0420(18) 0.0592(19) 0.0066(14) -0.0097(13) 0.0184(13)
F11 0.0227(12) 0.0299(14) 0.072(2) 0.0048(17) -0.0031(14) 0.0004(11)
F2 0.0277(13) 0.0438(17) 0.0583(19) 0.0034(14) 0.0165(13) 0.0211(13)
F10 0.0298(14) 0.065(2) 0.069(2) -0.0076(18) 0.0097(14) 0.0277(15)
F15 0.0497(17) 0.0352(16) 0.0324(13) 0.0108(12) -0.0033(12) 0.0232(14)
F4 0.0289(15) 0.085(3) 0.056(2) -0.0068(19) -0.0109(14) 0.0263(18)
F13 0.0603(19) 0.058(2) 0.0224(12) 0.0019(12) 0.0070(12) 0.0424(17)
F3 0.0277(13) 0.0263(14) 0.073(2) -0.0061(16) 0.0151(15) -0.0008(11)
F5 0.0553(19) 0.0462(19) 0.0422(16) 0.0042(14) -0.0169(14) 0.0275(16)
F6 0.082(3) 0.048(2) 0.0401(17) -0.0239(16) -0.0272(17) 0.032(2)
F14 0.0415(15) 0.0329(16) 0.0371(15) -0.0059(12) -0.0132(12) 0.0082(13)
F1 0.0389(17) 0.070(3) 0.0497(19) 0.0369(18) 0.0165(14) 0.0175(18)
F7 0.0585(19) 0.0407(18) 0.0436(16) -0.0001(13) 0.0254(15) 0.0266(16)
F8 0.072(2) 0.115(4) 0.0234(14) 0.0155(18) 0.0119(15) 0.056(3)
F9 0.058(2) 0.0357(17) 0.055(2) 0.0091(15) 0.0379(17) 0.0136(16)
C21 0.032(2) 0.028(2) 0.041(2) 0.0064(18) -0.0009(18) 0.0183(19)
C3 0.0177(15) 0.0173(17) 0.0267(18) -0.0002(13) 0.0007(13) 0.0087(14)
C13 0.0185(15) 0.0214(18) 0.0299(17) 0.0033(16) 0.0001(15) 0.0094(14)
C1 0.0177(15) 0.0146(16) 0.0265(18) 0.0003(14) 0.0039(14) 0.0063(13)
C4 0.0200(16) 0.0159(17) 0.0235(17) 0.0012(13) 0.0016(13) 0.0076(14)
C12 0.0269(19) 0.023(2) 0.0282(19) -0.0042(16) -0.0039(15) 0.0113(17)
C00O 0.0249(18) 0.0190(18) 0.0185(16) -0.0030(13) 0.0008(14) 0.0110(15)
C2 0.0273(19) 0.024(2) 0.0207(17) 0.0018(14) 0.0052(14) 0.0146(16)
C15 0.035(2) 0.059(3) 0.023(2) 0.005(2) 0.0056(17) 0.023(2)
C11 0.0204(17) 0.032(2) 0.0255(18) 0.0059(16) 0.0049(14) 0.0127(17)
C8 0.045(3) 0.037(3) 0.028(2) 0.0039(18) 0.0140(19) 0.023(2)
C9 0.0200(16) 0.029(2) 0.047(2) 0.004(2) 0.0022(18) 0.0109(16)
C18 0.046(3) 0.024(2) 0.046(3) -0.014(2) -0.012(2) 0.013(2)
C22 0.0225(19) 0.030(2) 0.0297(19) 0.0004(17) -0.0047(15) 0.0091(18)
C16 0.035(2) 0.057(3) 0.041(2) 0.004(2) 0.010(2) 0.032(2)
C10 0.037(2) 0.031(2) 0.0233(18) -0.0004(16) -0.0025(16) 0.021(2)
C7 0.038(2) 0.036(3) 0.030(2) -0.0079(19) -0.0057(18) 0.018(2)
C6 0.0247(19) 0.030(2) 0.037(2) 0.0018(17) 0.0082(17) 0.0136(18)
C17 0.042(2) 0.035(2) 0.0222(18) -0.0039(17) 0.0013(17) 0.020(2)
C14 0.023(2) 0.038(3) 0.052(3) 0.017(2) 0.003(2) 0.007(2)
C19 0.032(2) 0.049(3) 0.039(2) -0.001(2) -0.0127(19) 0.019(2)
C20 0.0237(19) 0.037(3) 0.037(2) 0.0000(19) 0.0043(16) 0.0158(19)

loop_
_atom_type_symbol
_atom_type_description
_atom_type_scat_dispersion_real
_atom_type_scat_dispersion_imag
_atom_type_scat_source
C C 0.0033 0.0016 'International Tables Vol C Tables 4.2.6.8 and 6.1.1.4'
H H 0.0000 0.0000 'International Tables Vol C Tables 4.2.6.8 and 6.1.1.4'
Ag Ag -0.8971 1.1015 'International Tables Vol C Tables 4.2.6.8 and 6.1.1.4'
F F 0.0171 0.0103 'International Tables Vol C Tables 4.2.6.8 and 6.1.1.4'
P P 0.1023 0.0942 'International Tables Vol C Tables 4.2.6.8 and 6.1.1.4'

loop_
_geom_angle_atom_site_label_1
_geom_angle_atom_site_label_2
_geom_angle_atom_site_label_3
_geom_angle
_geom_angle_site_symmetry_1
_geom_angle_site_symmetry_3
_geom_angle_publ_flag
P1 Ag1 C00O 145.30(9) . . ?
C1 Ag1 P1 173.54(9) . . ?
C1 Ag1 C00O 32.09(12) . . ?
C13 P1 Ag1 108.99(12) . . ?
C13 P1 C12 111.32(19) . . ?
C12 P1 Ag1 108.14(14) . . ?
C11 P1 Ag1 106.85(14) . . ?
C11 P1 C13 110.35(18) . . ?
C11 P1 C12 111.0(2) . . ?
H21A C21 H21B 109.5 . . ?
H21A C21 H21C 109.5 . . ?
H21B C21 H21C 109.5 . . ?
C13 C21 H21A 109.5 . . ?
C13 C21 H21B 109.5 . . ?
C13 C21 H21C 109.5 . . ?
C4 C3 C2 109.1(3) . . ?
C4 C3 C9 124.4(4) . . ?
C2 C3 C9 126.5(4) . . ?
C21 C13 P1 114.5(3) . . ?
C21 C13 C22 110.0(4) . . ?
C21 C13 C20 108.4(3) . . ?
C22 C13 P1 108.5(3) . . ?
C20 C13 P1 109.2(3) . . ?
C20 C13 C22 106.0(3) . . ?
C4 C1 Ag1 90.5(2) . . ?
C4 C1 C6 123.2(4) . . ?
C00O C1 Ag1 88.9(3) . . ?
C00O C1 C4 107.0(3) . . ?
C00O C1 C6 124.0(4) . . ?
C6 C1 Ag1 112.0(2) . . ?
C3 C4 C1 107.6(3) . . ?
C3 C4 C10 126.1(4) . . ?
C1 C4 C10 126.0(4) . . ?
C18 C12 P1 113.9(3) . . ?
C17 C12 P1 108.3(3) . . ?
C17 C12 C18 109.9(4) . . ?
C17 C12 C19 105.6(4) . . ?
C19 C12 P1 110.2(3) . . ?
C19 C12 C18 108.5(4) . . ?
C1 C00O Ag1 59.0(2) . . ?
C1 C00O C7 124.6(4) . . ?
C2 C00O Ag1 100.6(3) . . ?
C2 C00O C1 108.1(3) . . ?
C2 C00O C7 127.2(4) . . ?
C7 C00O Ag1 103.8(3) . . ?
C3 C2 C8 125.8(4) . . ?
C00O C2 C3 108.2(3) . . ?
C00O C2 C8 126.0(4) . . ?
H15A C15 H15B 109.5 . . ?
H15A C15 H15C 109.5 . . ?
H15B C15 H15C 109.5 . . ?
C11 C15 H15A 109.5 . . ?
C11 C15 H15B 109.5 . . ?
C11 C15 H15C 109.5 . . ?
C15 C11 P1 109.2(3) . . ?
C15 C11 C16 105.7(4) . . ?
C16 C11 P1 108.8(3) . . ?
C14 C11 P1 113.9(3) . . ?
C14 C11 C15 109.9(4) . . ?
C14 C11 C16 109.1(4) . . ?
F7 C8 C2 112.4(4) . . ?
F8 C8 F7 104.7(4) . . ?
F8 C8 F9 108.0(4) . . ?
F8 C8 C2 113.4(4) . . ?
F9 C8 F7 106.8(4) . . ?
F9 C8 C2 111.2(4) . . ?
F12 C9 F10 105.9(3) . . ?
F12 C9 C3 112.9(4) . . ?
F11 C9 F12 106.8(4) . . ?
F11 C9 F10 106.3(4) . . ?
F11 C9 C3 112.6(3) . . ?
F10 C9 C3 111.8(4) . . ?
C12 C18 H18A 109.5 . . ?
C12 C18 H18B 109.5 . . ?
C12 C18 H18C 109.5 . . ?
H18A C18 H18B 109.5 . . ?
H18A C18 H18C 109.5 . . ?
H18B C18 H18C 109.5 . . ?
C13 C22 H22A 109.5 . . ?
C13 C22 H22B 109.5 . . ?
C13 C22 H22C 109.5 . . ?
H22A C22 H22B 109.5 . . ?
H22A C22 H22C 109.5 . . ?
H22B C22 H22C 109.5 . . ?
C11 C16 H16A 109.5 . . ?
C11 C16 H16B 109.5 . . ?
C11 C16 H16C 109.5 . . ?
H16A C16 H16B 109.5 . . ?
H16A C16 H16C 109.5 . . ?
H16B C16 H16C 109.5 . . ?
F15 C10 F13 106.8(4) . . ?
F15 C10 F14 106.8(3) . . ?
F15 C10 C4 113.5(4) . . ?
F13 C10 C4 111.2(3) . . ?
F14 C10 F13 104.9(4) . . ?
F14 C10 C4 113.0(4) . . ?
F4 C7 C00O 111.3(4) . . ?
F5 C7 F4 102.8(4) . . ?
F5 C7 C00O 111.9(4) . . ?
F6 C7 F4 108.3(5) . . ?
F6 C7 F5 107.9(4) . . ?
F6 C7 C00O 114.0(4) . . ?
F2 C6 F3 106.3(4) . . ?
F2 C6 C1 114.4(4) . . ?
F3 C6 C1 111.5(4) . . ?
F1 C6 F2 106.4(4) . . ?
F1 C6 F3 106.2(4) . . ?
F1 C6 C1 111.7(4) . . ?
C12 C17 H17A 109.5 . . ?
C12 C17 H17B 109.5 . . ?
C12 C17 H17C 109.5 . . ?
H17A C17 H17B 109.5 . . ?
H17A C17 H17C 109.5 . . ?
H17B C17 H17C 109.5 . . ?
C11 C14 H14A 109.5 . . ?
C11 C14 H14B 109.5 . . ?
C11 C14 H14C 109.5 . . ?
H14A C14 H14B 109.5 . . ?
H14A C14 H14C 109.5 . . ?
H14B C14 H14C 109.5 . . ?
C12 C19 H19A 109.5 . . ?
C12 C19 H19B 109.5 . . ?
C12 C19 H19C 109.5 . . ?
H19A C19 H19B 109.5 . . ?
H19A C19 H19C 109.5 . . ?
H19B C19 H19C 109.5 . . ?
C13 C20 H20A 109.5 . . ?
C13 C20 H20B 109.5 . . ?
C13 C20 H20C 109.5 . . ?
H20A C20 H20B 109.5 . . ?
H20A C20 H20C 109.5 . . ?
H20B C20 H20C 109.5 . . ?

loop_
_geom_bond_atom_site_label_1
_geom_bond_atom_site_label_2
_geom_bond_distance
_geom_bond_site_symmetry_2
_geom_bond_publ_flag
Ag1 P1 2.3667(10) . ?
Ag1 C1 2.304(4) . ?
Ag1 C00O 2.688(4) . ?
P1 C13 1.904(4) . ?
P1 C12 1.911(5) . ?
P1 C11 1.894(4) . ?
F12 C9 1.340(6) . ?
F11 C9 1.336(5) . ?
F2 C6 1.338(5) . ?
F10 C9 1.348(6) . ?
F15 C10 1.337(5) . ?
F4 C7 1.337(6) . ?
F13 C10 1.351(5) . ?
F3 C6 1.345(6) . ?
F5 C7 1.336(6) . ?
F6 C7 1.319(6) . ?
F14 C10 1.339(6) . ?
F1 C6 1.337(6) . ?
F7 C8 1.338(6) . ?
F8 C8 1.326(6) . ?
F9 C8 1.338(6) . ?
C21 H21A 0.9600 . ?
C21 H21B 0.9600 . ?
C21 H21C 0.9600 . ?
C21 C13 1.534(6) . ?
C3 C4 1.394(5) . ?
C3 C2 1.412(5) . ?
C3 C9 1.508(5) . ?
C13 C22 1.543(6) . ?
C13 C20 1.542(6) . ?
C1 C4 1.439(5) . ?
C1 C00O 1.428(5) . ?
C1 C6 1.509(5) . ?
C4 C10 1.501(6) . ?
C12 C18 1.537(6) . ?
C12 C17 1.534(6) . ?
C12 C19 1.537(6) . ?
C00O C2 1.402(5) . ?
C00O C7 1.509(6) . ?
C2 C8 1.502(6) . ?
C15 H15A 0.9600 . ?
C15 H15B 0.9600 . ?
C15 H15C 0.9600 . ?
C15 C11 1.534(6) . ?
C11 C16 1.549(6) . ?
C11 C14 1.533(7) . ?
C18 H18A 0.9600 . ?
C18 H18B 0.9600 . ?
C18 H18C 0.9600 . ?
C22 H22A 0.9600 . ?
C22 H22B 0.9600 . ?
C22 H22C 0.9600 . ?
C16 H16A 0.9600 . ?
C16 H16B 0.9600 . ?
C16 H16C 0.9600 . ?
C17 H17A 0.9600 . ?
C17 H17B 0.9600 . ?
C17 H17C 0.9600 . ?
C14 H14A 0.9600 . ?
C14 H14B 0.9600 . ?
C14 H14C 0.9600 . ?
C19 H19A 0.9600 . ?
C19 H19B 0.9600 . ?
C19 H19C 0.9600 . ?
C20 H20A 0.9600 . ?
C20 H20B 0.9600 . ?
C20 H20C 0.9600 . ?

loop_
_geom_torsion_atom_site_label_1
_geom_torsion_atom_site_label_2
_geom_torsion_atom_site_label_3
_geom_torsion_atom_site_label_4
_geom_torsion
_geom_torsion_site_symmetry_1
_geom_torsion_site_symmetry_2
_geom_torsion_site_symmetry_3
_geom_torsion_site_symmetry_4
_geom_torsion_publ_flag
Ag1 P1 C11 C15 72.3(3) . . . . ?
Ag1 P1 C11 C16 -42.5(4) . . . . ?
Ag1 P1 C11 C14 -164.5(3) . . . . ?
Ag1 C1 C4 C3 -91.1(3) . . . . ?
Ag1 C1 C4 C10 82.7(4) . . . . ?
Ag1 C1 C00O C2 91.7(3) . . . . ?
Ag1 C1 C00O C7 -85.6(4) . . . . ?
Ag1 C1 C6 F2 14.4(5) . . . . ?
Ag1 C1 C6 F3 135.0(3) . . . . ?
Ag1 C1 C6 F1 -106.5(4) . . . . ?
Ag1 C00O C2 C3 60.3(3) . . . . ?
Ag1 C00O C2 C8 -117.9(4) . . . . ?
Ag1 C00O C7 F4 -58.9(4) . . . . ?
Ag1 C00O C7 F5 55.4(4) . . . . ?
Ag1 C00O C7 F6 178.2(4) . . . . ?
C3 C4 C10 F15 -90.9(5) . . . . ?
C3 C4 C10 F13 148.6(4) . . . . ?
C3 C4 C10 F14 31.0(6) . . . . ?
C3 C2 C8 F7 72.4(6) . . . . ?
C3 C2 C8 F8 -169.1(5) . . . . ?
C3 C2 C8 F9 -47.2(6) . . . . ?
C13 P1 C11 C15 -46.0(4) . . . . ?
C13 P1 C11 C16 -160.9(3) . . . . ?
C13 P1 C11 C14 77.2(3) . . . . ?
C1 C4 C10 F15 96.5(5) . . . . ?
C1 C4 C10 F13 -24.0(6) . . . . ?
C1 C4 C10 F14 -141.6(4) . . . . ?
C1 C00O C2 C3 -0.4(5) . . . . ?
C1 C00O C2 C8 -178.5(4) . . . . ?
C1 C00O C7 F4 2.7(7) . . . . ?
C1 C00O C7 F5 117.1(5) . . . . ?
C1 C00O C7 F6 -120.2(5) . . . . ?
C4 C3 C2 C00O -1.0(5) . . . . ?
C4 C3 C2 C8 177.2(4) . . . . ?
C4 C3 C9 F12 35.8(6) . . . . ?
C4 C3 C9 F11 -85.2(6) . . . . ?
C4 C3 C9 F10 155.2(4) . . . . ?
C4 C1 C00O Ag1 -90.2(3) . . . . ?
C4 C1 C00O C2 1.5(5) . . . . ?
C4 C1 C00O C7 -175.9(4) . . . . ?
C4 C1 C6 F2 120.4(4) . . . . ?
C4 C1 C6 F3 -119.0(4) . . . . ?
C4 C1 C6 F1 -0.4(6) . . . . ?
C12 P1 C11 C15 -170.0(3) . . . . ?
C12 P1 C11 C16 75.2(4) . . . . ?
C12 P1 C11 C14 -46.7(4) . . . . ?
C00O C1 C4 C3 -2.1(4) . . . . ?
C00O C1 C4 C10 171.7(4) . . . . ?
C00O C1 C6 F2 -89.9(5) . . . . ?
C00O C1 C6 F3 30.6(6) . . . . ?
C00O C1 C6 F1 149.2(4) . . . . ?
C00O C2 C8 F7 -109.8(5) . . . . ?
C00O C2 C8 F8 8.7(7) . . . . ?
C00O C2 C8 F9 130.6(5) . . . . ?
C2 C3 C4 C1 1.9(4) . . . . ?
C2 C3 C4 C10 -171.9(4) . . . . ?
C2 C3 C9 F12 -147.1(4) . . . . ?
C2 C3 C9 F11 91.9(6) . . . . ?
C2 C3 C9 F10 -27.8(6) . . . . ?
C2 C00O C7 F4 -174.1(4) . . . . ?
C2 C00O C7 F5 -59.8(6) . . . . ?
C2 C00O C7 F6 63.0(6) . . . . ?
C9 C3 C4 C1 179.4(4) . . . . ?
C9 C3 C4 C10 5.7(6) . . . . ?
C9 C3 C2 C00O -178.4(4) . . . . ?
C9 C3 C2 C8 -0.2(7) . . . . ?
C7 C00O C2 C3 176.9(4) . . . . ?
C7 C00O C2 C8 -1.3(7) . . . . ?
C6 C1 C4 C3 151.9(4) . . . . ?
C6 C1 C4 C10 -34.3(6) . . . . ?
C6 C1 C00O Ag1 116.1(4) . . . . ?
C6 C1 C00O C2 -152.2(4) . . . . ?
C6 C1 C00O C7 30.4(6) . . . . ?

loop_
_twin_individual_id
_twin_individual_mass_fraction_refined
1 0.75295
2 0.24705
